data_7226385
loop_
_publ_author_name
'Zhang, Na'
'Liu, Dan'
'Zhang, Huihui'
'Yu, Jianhua'
'Wu, Zhichao'
'Zhu, Qiyong'
'zhou, Hongping'

_publ_section_title
;
 Cadmium (II) supramolecular complexes constructed from
 phenylbenzoxazole-based ligand: self-assembly, structural features and
 nonlinear optical properties
;
_journal_name_full 'RSC Adv.'
_journal_paper_doi 10.1039/C6RA16821C
_journal_year 2016
_chemical_formula_moiety 'C40 H38 Cd2 I4 N6 O4'
_chemical_formula_sum 'C40 H38 Cd2 I4 N6 O4'
_chemical_formula_weight 1399.16
_chemical_name_systematic
; 
 ? 
;
_space_group_IT_number 2
_symmetry_cell_setting triclinic
_symmetry_space_group_name_Hall '-P 1'
_symmetry_space_group_name_H-M 'P -1'
_atom_sites_solution_hydrogens geom
_atom_sites_solution_primary direct
_atom_sites_solution_secondary difmap
_audit_creation_method SHELXL-97
_audit_update_record
;
2015-11-06 deposited with the CCDC.
2016-08-26 downloaded from the CCDC.
;
_cell_angle_alpha 85.016(5)
_cell_angle_beta 77.951(5)
_cell_angle_gamma 62.098(5)
_cell_formula_units_Z 1
_cell_length_a 9.051(5)
_cell_length_b 9.426(5)
_cell_length_c 15.226(5)
_cell_measurement_reflns_used 6668
_cell_measurement_temperature 296(2)
_cell_measurement_theta_max 27.11
_cell_measurement_theta_min 2.45
_cell_volume 1122.6(9)
_computing_cell_refinement 'Bruker SMART'
_computing_data_collection 'Bruker SMART'
_computing_data_reduction 'Bruker SAINT'
_computing_molecular_graphics 'Bruker SHELXTL'
_computing_publication_material 'Bruker SHELXTL'
_computing_structure_refinement 'SHELXL-97 (Sheldrick, 1997)'
_computing_structure_solution 'SHELXS-97 (Sheldrick, 1990)'
_diffrn_ambient_temperature 296(2)
_diffrn_measured_fraction_theta_full 0.984
_diffrn_measured_fraction_theta_max 0.984
_diffrn_measurement_device_type 'CCD area detector'
_diffrn_measurement_method 'phi and omega scans'
_diffrn_radiation_monochromator graphite
_diffrn_radiation_source 'fine-focus sealed tube'
_diffrn_radiation_type MoK\a
_diffrn_radiation_wavelength 0.71069
_diffrn_reflns_av_R_equivalents 0.0265
_diffrn_reflns_av_sigmaI/netI 0.0317
_diffrn_reflns_limit_h_max 10
_diffrn_reflns_limit_h_min -10
_diffrn_reflns_limit_k_max 11
_diffrn_reflns_limit_k_min -11
_diffrn_reflns_limit_l_max 18
_diffrn_reflns_limit_l_min -18
_diffrn_reflns_number 7858
_diffrn_reflns_theta_full 25.00
_diffrn_reflns_theta_max 25.00
_diffrn_reflns_theta_min 1.37
_exptl_absorpt_coefficient_mu 3.742
_exptl_absorpt_correction_T_max 0.5071
_exptl_absorpt_correction_T_min 0.4798
_exptl_absorpt_correction_type multi-scan
_exptl_absorpt_process_details SADABS
_exptl_crystal_colour YELLOW
_exptl_crystal_density_diffrn 2.070
_exptl_crystal_density_method 'not measured'
_exptl_crystal_description BLOCK
_exptl_crystal_F_000 660
_exptl_crystal_size_max 0.23
_exptl_crystal_size_mid 0.22
_exptl_crystal_size_min 0.21
_refine_diff_density_max 0.632
_refine_diff_density_min -1.765
_refine_diff_density_rms 0.197
_refine_ls_extinction_method none
_refine_ls_goodness_of_fit_ref 0.932
_refine_ls_hydrogen_treatment mixed
_refine_ls_matrix_type full
_refine_ls_number_parameters 255
_refine_ls_number_reflns 3888
_refine_ls_number_restraints 0
_refine_ls_restrained_S_all 0.932
_refine_ls_R_factor_all 0.0330
_refine_ls_R_factor_gt 0.0314
_refine_ls_shift/su_max 0.007
_refine_ls_shift/su_mean 0.000
_refine_ls_structure_factor_coef Fsqd
_refine_ls_weighting_details 'calc w=1/[\s^2^(Fo^2^)+(0.1000P)^2^+0.0000P] where P=(Fo^2^+2Fc^2^)/3'
_refine_ls_weighting_scheme calc
_refine_ls_wR_factor_gt 0.1034
_refine_ls_wR_factor_ref 0.1069
_reflns_number_gt 3658
_reflns_number_total 3888
_reflns_threshold_expression >2sigma(I)
_cod_data_source_file c6ra16821c2.cif
_cod_data_source_block 1
_cod_depositor_comments
;
The following automatic conversions were performed:

'_symmetry_cell_setting' value 'Triclinic' changed to 'triclinic'
according to
/usr/data/users/saulius/crontab/automatic-downloads/rss-feeds/RSC/lib/dictionaries/cif_core.dic
dictionary named 'cif_core.dic' version 2.4.2 from 2011-04-26.

'_exptl_absorpt_correction_type' value 'MULTI-SCAN' changed to
'multi-scan' according to
/usr/data/users/saulius/crontab/automatic-downloads/rss-feeds/RSC/lib/dictionaries/cif_core.dic
dictionary named 'cif_core.dic' version 2.4.2 from 2011-04-26.

Automatic conversion script
Id: cif_fix_values 4268 2015-11-12 08:31:59Z antanas 
;
_cod_original_sg_symbol_H-M 'P-1   '
_cod_database_code 7226385

loop_
_symmetry_equiv_pos_as_xyz
'x, y, z'
'-x, -y, -z'

loop_
_atom_site_label
_atom_site_type_symbol
_atom_site_fract_x
_atom_site_fract_y
_atom_site_fract_z
_atom_site_U_iso_or_equiv
_atom_site_adp_type
_atom_site_occupancy
_atom_site_symmetry_multiplicity
_atom_site_calc_flag
_atom_site_refinement_flags
I1 I 0.64945(4) 1.09099(3) 0.420032(17) 0.04717(13) Uani 1 1 d .
Cd1 Cd 0.56272(3) 0.85488(3) 0.388016(18) 0.03671(13) Uani 1 1 d .
I2 I 0.31715(4) 0.90274(4) 0.295876(19) 0.05428(14) Uani 1 1 d .
O1 O 0.6907(3) 1.2689(3) -0.04702(17) 0.0392(6) Uani 1 1 d .
N3 N 0.7574(4) 0.6028(3) 0.4263(2) 0.0356(6) Uani 1 1 d .
C12 C 0.9274(5) 0.9198(4) 0.1925(2) 0.0369(8) Uani 1 1 d .
H12 H 1.0025 0.8863 0.2322 0.044 Uiso 1 1 calc R
N2 N 0.8133(4) 0.7348(3) 0.25886(19) 0.0339(6) Uani 1 1 d .
H2 H 0.8013 0.6599 0.2314 0.041 Uiso 1 1 calc R
O2 O 0.7899(6) 0.4688(4) 0.1991(2) 0.0715(11) Uani 1 1 d .
H2A H 0.8615 0.4100 0.1580 0.107 Uiso 1 1 calc R
C14 C 0.9541(5) 0.6495(4) 0.3068(3) 0.0400(8) Uani 1 1 d .
H14A H 0.9725 0.7262 0.3356 0.048 Uiso 1 1 calc R
H14B H 1.0575 0.5853 0.2646 0.048 Uiso 1 1 calc R
C11 C 0.8237(4) 0.8471(4) 0.1932(2) 0.0330(7) Uani 1 1 d .
C20 C 0.7421(7) 0.3770(6) 0.2644(3) 0.0610(12) Uani 1 1 d .
H20A H 0.8412 0.2957 0.2849 0.091 Uiso 1 1 calc R
H20B H 0.6890 0.3270 0.2391 0.091 Uiso 1 1 calc R
H20C H 0.6633 0.4449 0.3140 0.091 Uiso 1 1 calc R
C15 C 0.9141(5) 0.5421(4) 0.3768(2) 0.0385(8) Uani 1 1 d .
N1 N 0.8436(4) 1.3350(4) 0.0263(2) 0.0411(7) Uani 1 1 d .
C10 C 0.7197(5) 0.8923(4) 0.1290(3) 0.0385(8) Uani 1 1 d .
H10 H 0.6561 0.8395 0.1259 0.046 Uiso 1 1 calc R
C7 C 0.7870(5) 1.2335(4) 0.0188(2) 0.0365(7) Uani 1 1 d .
C13 C 0.9190(5) 1.0415(4) 0.1330(2) 0.0363(7) Uani 1 1 d .
H13 H 0.9887 1.0891 0.1329 0.044 Uiso 1 1 calc R
C9 C 0.7111(5) 1.0141(4) 0.0704(2) 0.0387(8) Uani 1 1 d .
H9 H 0.6405 1.0440 0.0285 0.046 Uiso 1 1 calc R
C8 C 0.8072(5) 1.0935(4) 0.0732(2) 0.0349(7) Uani 1 1 d .
C3 C 0.7157(6) 1.6809(5) -0.1310(3) 0.0569(12) Uani 1 1 d .
H3 H 0.7257 1.7733 -0.1491 0.068 Uiso 1 1 calc R
C6 C 0.6882(5) 1.4086(4) -0.0839(3) 0.0378(8) Uani 1 1 d .
C5 C 0.6057(5) 1.4977(5) -0.1511(3) 0.0493(10) Uani 1 1 d .
H5 H 0.5440 1.4669 -0.1800 0.059 Uiso 1 1 calc R
C4 C 0.6214(5) 1.6366(5) -0.1727(3) 0.0537(11) Uani 1 1 d .
H4 H 0.5664 1.7025 -0.2170 0.064 Uiso 1 1 calc R
C1 C 0.7797(5) 1.4503(4) -0.0404(3) 0.0395(8) Uani 1 1 d .
C19 C 0.7181(6) 0.5120(5) 0.4896(3) 0.0455(9) Uani 1 1 d .
H19 H 0.6089 0.5553 0.5243 0.055 Uiso 1 1 calc R
C17 C 0.9938(7) 0.2938(5) 0.4550(3) 0.0566(11) Uani 1 1 d .
H17 H 1.0737 0.1892 0.4640 0.068 Uiso 1 1 calc R
C2 C 0.7953(6) 1.5900(5) -0.0627(3) 0.0490(10) Uani 1 1 d .
H2B H 0.8562 1.6205 -0.0331 0.059 Uiso 1 1 calc R
C16 C 1.0364(6) 0.3878(5) 0.3904(3) 0.0478(9) Uani 1 1 d .
H16 H 1.1460 0.3478 0.3564 0.057 Uiso 1 1 calc R
C18 C 0.8333(6) 0.3562(5) 0.5055(3) 0.0534(11) Uani 1 1 d .
H18 H 0.8020 0.2954 0.5496 0.064 Uiso 1 1 calc R

loop_
_atom_site_aniso_label
_atom_site_aniso_U_11
_atom_site_aniso_U_22
_atom_site_aniso_U_33
_atom_site_aniso_U_23
_atom_site_aniso_U_13
_atom_site_aniso_U_12
I1 0.0625(2) 0.04536(19) 0.03979(19) -0.00754(12) 0.00703(14) -0.03541(16)
Cd1 0.03601(19) 0.03365(19) 0.0406(2) 0.00066(13) -0.01009(13) -0.01510(14)
I2 0.0458(2) 0.0739(2) 0.0506(2) 0.00577(15) -0.01834(14) -0.03081(17)
O1 0.0416(14) 0.0388(13) 0.0379(14) 0.0045(11) -0.0089(11) -0.0193(11)
N3 0.0403(16) 0.0331(14) 0.0364(16) 0.0033(12) -0.0100(13) -0.0188(13)
C12 0.0344(18) 0.0392(18) 0.0383(19) 0.0021(15) -0.0106(15) -0.0168(15)
N2 0.0373(16) 0.0333(14) 0.0334(15) 0.0032(12) -0.0082(12) -0.0181(13)
O2 0.119(3) 0.067(2) 0.054(2) -0.0046(16) -0.009(2) -0.067(2)
C14 0.0314(18) 0.0407(18) 0.045(2) 0.0092(16) -0.0071(16) -0.0156(15)
C11 0.0336(17) 0.0289(16) 0.0332(17) -0.0024(13) -0.0025(14) -0.0129(14)
C20 0.088(4) 0.063(3) 0.049(2) 0.005(2) -0.022(2) -0.046(3)
C15 0.044(2) 0.0368(18) 0.0349(19) 0.0019(15) -0.0107(16) -0.0172(16)
N1 0.0458(18) 0.0420(16) 0.0370(17) 0.0059(13) -0.0080(14) -0.0222(14)
C10 0.041(2) 0.0401(18) 0.041(2) 0.0010(15) -0.0112(16) -0.0230(16)
C7 0.0376(18) 0.0378(18) 0.0331(18) -0.0002(14) -0.0019(14) -0.0185(15)
C13 0.0339(18) 0.0409(18) 0.0388(19) -0.0024(15) -0.0047(15) -0.0216(16)
C9 0.043(2) 0.0432(19) 0.0339(18) 0.0024(15) -0.0110(15) -0.0223(16)
C8 0.0351(18) 0.0330(17) 0.0314(17) 0.0001(14) -0.0035(14) -0.0124(14)
C3 0.055(3) 0.039(2) 0.065(3) 0.0079(19) 0.003(2) -0.0190(19)
C6 0.0336(18) 0.0364(18) 0.0363(19) 0.0030(15) -0.0009(14) -0.0130(15)
C5 0.043(2) 0.052(2) 0.047(2) 0.0093(18) -0.0086(18) -0.0182(18)
C4 0.043(2) 0.048(2) 0.054(3) 0.0131(19) -0.0046(19) -0.0117(19)
C1 0.041(2) 0.0356(17) 0.0359(19) 0.0024(15) -0.0015(16) -0.0152(16)
C19 0.053(2) 0.043(2) 0.046(2) 0.0060(17) -0.0102(18) -0.0270(18)
C17 0.074(3) 0.0330(19) 0.058(3) 0.0103(18) -0.030(2) -0.015(2)
C2 0.053(2) 0.041(2) 0.058(3) 0.0075(18) -0.009(2) -0.0275(18)
C16 0.046(2) 0.0408(19) 0.050(2) 0.0041(17) -0.0158(18) -0.0119(17)
C18 0.075(3) 0.051(2) 0.050(2) 0.0192(19) -0.029(2) -0.037(2)

loop_
_atom_type_symbol
_atom_type_description
_atom_type_scat_dispersion_real
_atom_type_scat_dispersion_imag
_atom_type_scat_source
C C 0.0033 0.0016 'International Tables Vol C Tables 4.2.6.8 and 6.1.1.4'
H H 0.0000 0.0000 'International Tables Vol C Tables 4.2.6.8 and 6.1.1.4'
N N 0.0061 0.0033 'International Tables Vol C Tables 4.2.6.8 and 6.1.1.4'
O O 0.0106 0.0060 'International Tables Vol C Tables 4.2.6.8 and 6.1.1.4'
Cd Cd -0.8075 1.2024 'International Tables Vol C Tables 4.2.6.8 and 6.1.1.4'
I I -0.4742 1.8119 'International Tables Vol C Tables 4.2.6.8 and 6.1.1.4'

loop_
_geom_angle_atom_site_label_1
_geom_angle_atom_site_label_2
_geom_angle_atom_site_label_3
_geom_angle
_geom_angle_site_symmetry_3
Cd1 I1 Cd1 90.73(2) 2_676
N3 Cd1 N2 70.20(10) .
N3 Cd1 I2 123.15(8) .
N2 Cd1 I2 96.91(8) .
N3 Cd1 I1 111.54(9) .
N2 Cd1 I1 92.20(7) .
I2 Cd1 I1 124.42(2) .
N3 Cd1 I1 90.59(8) 2_676
N2 Cd1 I1 159.86(7) 2_676
I2 Cd1 I1 98.80(4) 2_676
I1 Cd1 I1 89.27(2) 2_676
C6 O1 C7 103.8(3) .
C15 N3 C19 119.1(3) .
C15 N3 Cd1 116.8(2) .
C19 N3 Cd1 123.9(3) .
C13 C12 C11 120.2(3) .
C13 C12 H12 119.9 .
C11 C12 H12 119.9 .
C11 N2 C14 118.3(3) .
C11 N2 Cd1 114.1(2) .
C14 N2 Cd1 101.3(2) .
C11 N2 H2 107.5 .
C14 N2 H2 107.5 .
Cd1 N2 H2 107.5 .
C20 O2 H2A 109.5 .
N2 C14 C15 109.9(3) .
N2 C14 H14A 109.7 .
C15 C14 H14A 109.7 .
N2 C14 H14B 109.7 .
C15 C14 H14B 109.7 .
H14A C14 H14B 108.2 .
C12 C11 C10 118.9(3) .
C12 C11 N2 122.6(3) .
C10 C11 N2 118.4(3) .
O2 C20 H20A 109.5 .
O2 C20 H20B 109.5 .
H20A C20 H20B 109.5 .
O2 C20 H20C 109.5 .
H20A C20 H20C 109.5 .
H20B C20 H20C 109.5 .
N3 C15 C16 121.2(3) .
N3 C15 C14 117.4(3) .
C16 C15 C14 121.5(4) .
C7 N1 C1 103.5(3) .
C9 C10 C11 120.4(3) .
C9 C10 H10 119.8 .
C11 C10 H10 119.8 .
N1 C7 O1 115.1(3) .
N1 C7 C8 127.9(4) .
O1 C7 C8 117.0(3) .
C12 C13 C8 120.7(3) .
C12 C13 H13 119.6 .
C8 C13 H13 119.6 .
C10 C9 C8 120.7(3) .
C10 C9 H9 119.7 .
C8 C9 H9 119.7 .
C13 C8 C9 118.9(3) .
C13 C8 C7 119.3(3) .
C9 C8 C7 121.7(3) .
C4 C3 C2 121.1(4) .
C4 C3 H3 119.5 .
C2 C3 H3 119.5 .
C1 C6 C5 123.9(4) .
C1 C6 O1 108.3(3) .
C5 C6 O1 127.8(4) .
C6 C5 C4 115.1(4) .
C6 C5 H5 122.5 .
C4 C5 H5 122.5 .
C3 C4 C5 122.5(4) .
C3 C4 H4 118.7 .
C5 C4 H4 118.7 .
C6 C1 C2 120.7(4) .
C6 C1 N1 109.2(3) .
C2 C1 N1 130.0(4) .
N3 C19 C18 122.6(4) .
N3 C19 H19 118.7 .
C18 C19 H19 118.7 .
C18 C17 C16 119.3(4) .
C18 C17 H17 120.3 .
C16 C17 H17 120.3 .
C3 C2 C1 116.8(4) .
C3 C2 H2B 121.6 .
C1 C2 H2B 121.6 .
C17 C16 C15 119.4(4) .
C17 C16 H16 120.3 .
C15 C16 H16 120.3 .
C17 C18 C19 118.4(4) .
C17 C18 H18 120.8 .
C19 C18 H18 120.8 .

loop_
_geom_bond_atom_site_label_1
_geom_bond_atom_site_label_2
_geom_bond_distance
_geom_bond_site_symmetry_2
I1 Cd1 2.7911(12) .
I1 Cd1 3.0804(10) 2_676
Cd1 N3 2.316(3) .
Cd1 N2 2.532(3) .
Cd1 I2 2.7139(12) .
Cd1 I1 3.0804(10) 2_676
O1 C6 1.378(4) .
O1 C7 1.382(5) .
N3 C15 1.333(5) .
N3 C19 1.336(5) .
C12 C13 1.381(5) .
C12 C11 1.396(5) .
C12 H12 0.9300 .
N2 C11 1.414(4) .
N2 C14 1.460(5) .
N2 H2 0.9100 .
O2 C20 1.395(6) .
O2 H2A 0.8200 .
C14 C15 1.512(5) .
C14 H14A 0.9700 .
C14 H14B 0.9700 .
C11 C10 1.400(5) .
C20 H20A 0.9600 .
C20 H20B 0.9600 .
C20 H20C 0.9600 .
C15 C16 1.386(5) .
N1 C7 1.301(5) .
N1 C1 1.420(5) .
C10 C9 1.374(5) .
C10 H10 0.9300 .
C7 C8 1.452(5) .
C13 C8 1.391(5) .
C13 H13 0.9300 .
C9 C8 1.395(5) .
C9 H9 0.9300 .
C3 C4 1.383(7) .
C3 C2 1.384(7) .
C3 H3 0.9300 .
C6 C1 1.362(6) .
C6 C5 1.377(6) .
C5 C4 1.386(6) .
C5 H5 0.9300 .
C4 H4 0.9300 .
C1 C2 1.394(5) .
C19 C18 1.383(6) .
C19 H19 0.9300 .
C17 C18 1.364(7) .
C17 C16 1.382(6) .
C17 H17 0.9300 .
C2 H2B 0.9300 .
C16 H16 0.9300 .
C18 H18 0.9300 .

loop_
_geom_torsion_atom_site_label_1
_geom_torsion_atom_site_label_2
_geom_torsion_atom_site_label_3
_geom_torsion_atom_site_label_4
_geom_torsion
_geom_torsion_site_symmetry_1
_geom_torsion_site_symmetry_4
Cd1 I1 Cd1 N3 -90.35(8) 2_676 .
Cd1 I1 Cd1 N2 -159.90(7) 2_676 .
Cd1 I1 Cd1 I2 100.18(3) 2_676 .
Cd1 I1 Cd1 I1 0.0 2_676 2_676
N2 Cd1 N3 C15 17.4(3) . .
I2 Cd1 N3 C15 102.7(3) . .
I1 Cd1 N3 C15 -67.0(3) . .
I1 Cd1 N3 C15 -156.4(3) 2_676 .
N2 Cd1 N3 C19 -157.4(3) . .
I2 Cd1 N3 C19 -72.1(3) . .
I1 Cd1 N3 C19 118.3(3) . .
I1 Cd1 N3 C19 28.8(3) 2_676 .
N3 Cd1 N2 C11 -164.7(3) . .
I2 Cd1 N2 C11 72.5(2) . .
I1 Cd1 N2 C11 -52.6(2) . .
I1 Cd1 N2 C11 -146.41(19) 2_676 .
N3 Cd1 N2 C14 -36.4(2) . .
I2 Cd1 N2 C14 -159.23(19) . .
I1 Cd1 N2 C14 75.7(2) . .
I1 Cd1 N2 C14 -18.2(3) 2_676 .
C11 N2 C14 C15 177.2(3) . .
Cd1 N2 C14 C15 51.7(3) . .
C13 C12 C11 C10 4.1(5) . .
C13 C12 C11 N2 -172.9(3) . .
C14 N2 C11 C12 -22.2(5) . .
Cd1 N2 C11 C12 96.8(3) . .
C14 N2 C11 C10 160.8(3) . .
Cd1 N2 C11 C10 -80.2(3) . .
C19 N3 C15 C16 -0.5(6) . .
Cd1 N3 C15 C16 -175.5(3) . .
C19 N3 C15 C14 -179.2(4) . .
Cd1 N3 C15 C14 5.8(4) . .
N2 C14 C15 N3 -43.4(5) . .
N2 C14 C15 C16 137.9(4) . .
C12 C11 C10 C9 -4.5(5) . .
N2 C11 C10 C9 172.5(3) . .
C1 N1 C7 O1 0.1(4) . .
C1 N1 C7 C8 -177.2(3) . .
C6 O1 C7 N1 -0.1(4) . .
C6 O1 C7 C8 177.5(3) . .
C11 C12 C13 C8 0.1(6) . .
C11 C10 C9 C8 0.8(6) . .
C12 C13 C8 C9 -3.9(5) . .
C12 C13 C8 C7 172.9(3) . .
C10 C9 C8 C13 3.4(5) . .
C10 C9 C8 C7 -173.3(3) . .
N1 C7 C8 C13 -10.3(6) . .
O1 C7 C8 C13 172.4(3) . .
N1 C7 C8 C9 166.4(4) . .
O1 C7 C8 C9 -10.9(5) . .
C7 O1 C6 C1 0.0(4) . .
C7 O1 C6 C5 -178.3(4) . .
C1 C6 C5 C4 -0.1(6) . .
O1 C6 C5 C4 178.0(4) . .
C2 C3 C4 C5 -2.2(7) . .
C6 C5 C4 C3 1.2(6) . .
C5 C6 C1 C2 -0.1(6) . .
O1 C6 C1 C2 -178.5(3) . .
C5 C6 C1 N1 178.4(4) . .
O1 C6 C1 N1 0.1(4) . .
C7 N1 C1 C6 -0.1(4) . .
C7 N1 C1 C2 178.3(4) . .
C15 N3 C19 C18 -0.6(6) . .
Cd1 N3 C19 C18 174.0(3) . .
C4 C3 C2 C1 1.9(7) . .
C6 C1 C2 C3 -0.8(6) . .
N1 C1 C2 C3 -179.0(4) . .
C18 C17 C16 C15 -1.5(7) . .
N3 C15 C16 C17 1.5(6) . .
C14 C15 C16 C17 -179.8(4) . .
C16 C17 C18 C19 0.4(7) . .
N3 C19 C18 C17 0.7(7) . .
